data_7713667
loop_
_publ_author_name
'Zhang, Guoqi'
'Neary, Michelle C.'
'Zeng, Haisu'
'Zheng, Shengping'
'Tang, Quan'
'Ates, Selin'

_publ_section_title
;
 Vanadium-catalysed regioselective hydroboration of epoxides for synthesis
 of secondary alcohols
;
_journal_name_full 'Dalton Transactions'
_journal_paper_doi 10.1039/D3DT01865B
_journal_year 2023
_chemical_absolute_configuration ad
_chemical_formula_moiety 'C17 H23 Cl3 N3 O2 V, C4 H8 O'
_chemical_formula_sum 'C21 H31 Cl3 N3 O3 V'
_chemical_formula_weight 530.78
_space_group_crystal_system orthorhombic
_space_group_IT_number 19
_space_group_name_Hall 'P 2ac 2ab'
_space_group_name_H-M_alt 'P 21 21 21'
_atom_sites_solution_hydrogens geom
_atom_sites_solution_primary dual
_audit_creation_method SHELXL-2017/1
_audit_update_record
;
2023-06-01 deposited with the CCDC.	2023-08-08 downloaded from the CCDC.
;
_cell_angle_alpha 90
_cell_angle_beta 90
_cell_angle_gamma 90
_cell_formula_units_Z 4
_cell_length_a 12.4989(5)
_cell_length_b 12.5715(5)
_cell_length_c 15.7661(6)
_cell_measurement_reflns_used 9867
_cell_measurement_temperature 130(2)
_cell_measurement_theta_max 33.22
_cell_measurement_theta_min 2.30
_cell_volume 2477.33(17)
_computing_cell_refinement 'Bruker SAINT'
_computing_data_collection 'Bruker APEX3'
_computing_data_reduction 'Bruker SAINT'
_computing_molecular_graphics 'Bruker SHELXTL'
_computing_publication_material 'Bruker SHELXTL'
_computing_structure_refinement 'SHELXL-2017/1 (Sheldrick, 2017)'
_computing_structure_solution 'SHELXT 2014/5 (Sheldrick, 2014)'
_diffrn_ambient_temperature 130(2)
_diffrn_measured_fraction_theta_full 0.999
_diffrn_measured_fraction_theta_max 0.985
_diffrn_measurement_device_type 'Bruker APEX-II CCD'
_diffrn_measurement_method '\f and \w scans'
_diffrn_radiation_type MoK\a
_diffrn_radiation_wavelength 0.71073
_diffrn_reflns_av_R_equivalents 0.0474
_diffrn_reflns_av_unetI/netI 0.0338
_diffrn_reflns_Laue_measured_fraction_full 0.999
_diffrn_reflns_Laue_measured_fraction_max 0.985
_diffrn_reflns_limit_h_max 19
_diffrn_reflns_limit_h_min -19
_diffrn_reflns_limit_k_max 19
_diffrn_reflns_limit_k_min -19
_diffrn_reflns_limit_l_max 24
_diffrn_reflns_limit_l_min -24
_diffrn_reflns_number 80912
_diffrn_reflns_point_group_measured_fraction_full 0.999
_diffrn_reflns_point_group_measured_fraction_max 0.985
_diffrn_reflns_theta_full 25.000
_diffrn_reflns_theta_max 34.302
_diffrn_reflns_theta_min 2.584
_exptl_absorpt_coefficient_mu 0.751
_exptl_absorpt_correction_T_max 0.7467
_exptl_absorpt_correction_T_min 0.7093
_exptl_absorpt_correction_type empirical
_exptl_absorpt_process_details sadabs
_exptl_crystal_colour red
_exptl_crystal_density_diffrn 1.423
_exptl_crystal_description block
_exptl_crystal_F_000 1104
_exptl_crystal_size_max 0.380
_exptl_crystal_size_mid 0.150
_exptl_crystal_size_min 0.140
_refine_diff_density_max 0.830
_refine_diff_density_min -0.849
_refine_diff_density_rms 0.073
_refine_ls_abs_structure_details
; 
 Refined as an inversion twin. 
;
_refine_ls_abs_structure_Flack -0.02(2)
_refine_ls_extinction_method none
_refine_ls_goodness_of_fit_ref 1.053
_refine_ls_hydrogen_treatment constr
_refine_ls_matrix_type full
_refine_ls_number_parameters 285
_refine_ls_number_reflns 10059
_refine_ls_number_restraints 0
_refine_ls_restrained_S_all 1.053
_refine_ls_R_factor_all 0.0522
_refine_ls_R_factor_gt 0.0359
_refine_ls_shift/su_max 0.001
_refine_ls_shift/su_mean 0.000
_refine_ls_structure_factor_coef Fsqd
_refine_ls_weighting_details 'w=1/[\s^2^(Fo^2^)+(0.0399P)^2^+0.8434P] where P=(Fo^2^+2Fc^2^)/3'
_refine_ls_weighting_scheme calc
_refine_ls_wR_factor_gt 0.0800
_refine_ls_wR_factor_ref 0.0867
_reflns_Friedel_coverage 0.815
_reflns_Friedel_fraction_full 1.000
_reflns_Friedel_fraction_max 0.985
_reflns_number_gt 8527
_reflns_number_total 10059
_reflns_threshold_expression 'I > 2\s(I)'
_cod_data_source_file d3dt01865b2.cif
_cod_data_source_block gz1504
_cod_database_code 7713667
_shelx_shelxl_version_number 2017/1
_shelx_space_group_comment
; 
The symmetry employed for this shelxl refinement is uniquely defined 
by the following loop, which should always be used as a source of 
symmetry information in preference to the above space-group names. 
They are only intended as comments. 
;
_shelx_estimated_absorpt_t_min 0.763
_shelx_estimated_absorpt_t_max 0.902

loop_
_space_group_symop_operation_xyz
'x, y, z'
'-x+1/2, -y, z+1/2'
'-x, y+1/2, -z+1/2'
'x+1/2, -y+1/2, -z'

loop_
_atom_site_label
_atom_site_type_symbol
_atom_site_fract_x
_atom_site_fract_y
_atom_site_fract_z
_atom_site_U_iso_or_equiv
_atom_site_adp_type
_atom_site_occupancy
_atom_site_site_symmetry_order
_atom_site_calc_flag
_atom_site_refinement_flags_posn
_atom_site_refinement_flags_adp
_atom_site_refinement_flags_occupancy
_atom_site_disorder_assembly
_atom_site_disorder_group
V1 V 0.27048(3) 0.65481(3) 0.67887(2) 0.01523(7) Uani 1 1 d . . . . .
Cl1 Cl 0.29476(5) 0.82670(4) 0.62436(4) 0.02842(13) Uani 1 1 d . . . . .
Cl2 Cl 0.35675(6) 0.67958(6) 0.80232(4) 0.03455(15) Uani 1 1 d . . . . .
Cl3 Cl 0.23039(4) 0.47686(4) 0.71165(3) 0.01916(9) Uani 1 1 d . . . . .
N1 N 0.10650(14) 0.69305(14) 0.70406(12) 0.0171(3) Uani 1 1 d . . . . .
N2 N 0.18759(15) 0.62148(15) 0.56491(11) 0.0163(3) Uani 1 1 d . . . . .
N3 N 0.39100(15) 0.60636(16) 0.59066(12) 0.0193(4) Uani 1 1 d . . . . .
O1 O -0.06252(13) 0.69271(14) 0.65438(12) 0.0252(4) Uani 1 1 d . . . . .
O2 O 0.42664(16) 0.56026(17) 0.45581(12) 0.0321(4) Uani 1 1 d . . . . .
C11 C 0.04164(16) 0.67482(17) 0.64284(14) 0.0179(4) Uani 1 1 d . . . . .
C12 C -0.0728(2) 0.7290(2) 0.74288(19) 0.0296(5) Uani 1 1 d . . . . .
H12A H -0.117585 0.679160 0.776107 0.036 Uiso 1 1 calc R U . . .
H12B H -0.105343 0.800700 0.745332 0.036 Uiso 1 1 calc R U . . .
C13 C 0.04304(19) 0.73118(19) 0.77737(15) 0.0218(4) Uani 1 1 d . . . . .
H13A H 0.049455 0.678622 0.824712 0.026 Uiso 1 1 calc R U . . .
C14 C 0.08173(19) 0.8394(2) 0.80829(15) 0.0270(5) Uani 1 1 d . . . . .
H14A H 0.159803 0.832690 0.821092 0.032 Uiso 1 1 calc R U . . .
C15 C 0.0253(3) 0.8687(3) 0.89089(19) 0.0481(9) Uani 1 1 d . . . . .
H15A H 0.056932 0.933887 0.914046 0.072 Uiso 1 1 calc R U . . .
H15B H 0.033628 0.810729 0.931880 0.072 Uiso 1 1 calc R U . . .
H15C H -0.050955 0.880474 0.879782 0.072 Uiso 1 1 calc R U . . .
C16 C 0.0691(2) 0.9274(2) 0.7432(2) 0.0327(6) Uani 1 1 d . . . . .
H16A H 0.098799 0.993654 0.765930 0.049 Uiso 1 1 calc R U . . .
H16B H -0.006970 0.937379 0.730450 0.049 Uiso 1 1 calc R U . . .
H16C H 0.107331 0.907927 0.691198 0.049 Uiso 1 1 calc R U . . .
C21 C 0.08165(17) 0.63450(17) 0.56160(14) 0.0181(4) Uani 1 1 d . . . . .
C22 C 0.0237(2) 0.6105(2) 0.48890(16) 0.0257(5) Uani 1 1 d . . . . .
H22A H -0.051610 0.620474 0.486674 0.031 Uiso 1 1 calc R U . . .
C23 C 0.0798(3) 0.5714(2) 0.41967(17) 0.0325(6) Uani 1 1 d . . . . .
H23A H 0.042247 0.553976 0.369157 0.039 Uiso 1 1 calc R U . . .
C24 C 0.1898(2) 0.5572(2) 0.42292(15) 0.0301(5) Uani 1 1 d . . . . .
H24A H 0.228404 0.530016 0.375773 0.036 Uiso 1 1 calc R U . . .
C25 C 0.24128(19) 0.58457(18) 0.49804(13) 0.0207(4) Uani 1 1 d . . . . .
C31 C 0.3565(2) 0.58203(18) 0.51679(14) 0.0218(4) Uani 1 1 d . . . . .
C32 C 0.5323(2) 0.5665(3) 0.49677(19) 0.0349(6) Uani 1 1 d . . . . .
H32A H 0.580301 0.614903 0.465062 0.042 Uiso 1 1 calc R U . . .
H32B H 0.565946 0.495337 0.499944 0.042 Uiso 1 1 calc R U . . .
C33 C 0.50952(19) 0.6102(2) 0.58602(17) 0.0267(5) Uani 1 1 d . . . . .
H33A H 0.532502 0.686320 0.587918 0.032 Uiso 1 1 calc R U . . .
C34 C 0.5636(2) 0.5513(3) 0.6585(2) 0.0377(7) Uani 1 1 d . . . . .
H34A H 0.544143 0.588084 0.712561 0.045 Uiso 1 1 calc R U . . .
C35 C 0.6857(3) 0.5598(4) 0.6471(3) 0.0682(13) Uani 1 1 d . . . . .
H35A H 0.706247 0.634961 0.643709 0.102 Uiso 1 1 calc R U . . .
H35B H 0.706944 0.523397 0.594828 0.102 Uiso 1 1 calc R U . . .
H35C H 0.721630 0.526650 0.695629 0.102 Uiso 1 1 calc R U . . .
C36 C 0.5291(3) 0.4368(3) 0.6658(3) 0.0513(9) Uani 1 1 d . . . . .
H36A H 0.451483 0.433531 0.674283 0.077 Uiso 1 1 calc R U . . .
H36B H 0.565311 0.403640 0.714183 0.077 Uiso 1 1 calc R U . . .
H36C H 0.548037 0.398693 0.613683 0.077 Uiso 1 1 calc R U . . .
O3 O 0.6804(2) 0.3526(2) 0.43428(16) 0.0514(6) Uani 1 1 d . . . . .
C41 C 0.7812(3) 0.3865(3) 0.4026(2) 0.0481(8) Uani 1 1 d . . . . .
H41A H 0.816218 0.435790 0.442969 0.058 Uiso 1 1 calc R U . . .
H41B H 0.772826 0.422916 0.347350 0.058 Uiso 1 1 calc R U . . .
C42 C 0.8454(3) 0.2862(3) 0.3929(2) 0.0434(7) Uani 1 1 d . . . . .
H42A H 0.922215 0.299506 0.404025 0.052 Uiso 1 1 calc R U . . .
H42B H 0.837380 0.256308 0.335158 0.052 Uiso 1 1 calc R U . . .
C43 C 0.7980(3) 0.2114(2) 0.4595(2) 0.0422(8) Uani 1 1 d . . . . .
H43A H 0.772159 0.144717 0.433086 0.051 Uiso 1 1 calc R U . . .
H43B H 0.851380 0.193814 0.503653 0.051 Uiso 1 1 calc R U . . .
C44 C 0.7062(3) 0.2747(3) 0.4963(2) 0.0515(9) Uani 1 1 d . . . . .
H44A H 0.643951 0.227928 0.507275 0.062 Uiso 1 1 calc R U . . .
H44B H 0.727725 0.308906 0.550151 0.062 Uiso 1 1 calc R U . . .

loop_
_atom_site_aniso_label
_atom_site_aniso_U_11
_atom_site_aniso_U_22
_atom_site_aniso_U_33
_atom_site_aniso_U_23
_atom_site_aniso_U_13
_atom_site_aniso_U_12
V1 0.01213(13) 0.01816(15) 0.01540(14) 0.00073(12) 0.00099(12) 0.00064(12)
Cl1 0.0246(3) 0.0191(2) 0.0416(3) 0.0048(2) 0.0140(2) -0.00061(19)
Cl2 0.0370(3) 0.0350(3) 0.0316(3) -0.0074(2) -0.0098(2) -0.0025(3)
Cl3 0.0199(2) 0.0193(2) 0.0183(2) 0.00190(16) -0.00058(19) -0.00267(19)
N1 0.0152(7) 0.0165(8) 0.0196(8) -0.0026(6) 0.0031(6) 0.0016(6)
N2 0.0168(8) 0.0183(8) 0.0137(7) 0.0012(6) 0.0002(6) 0.0024(6)
N3 0.0159(8) 0.0197(8) 0.0223(9) 0.0031(7) 0.0045(7) 0.0036(7)
O1 0.0123(7) 0.0270(8) 0.0362(9) -0.0012(7) 0.0014(6) 0.0028(6)
O2 0.0299(10) 0.0436(11) 0.0226(9) 0.0008(8) 0.0119(7) 0.0083(8)
C11 0.0132(8) 0.0156(9) 0.0250(10) 0.0014(8) 0.0014(7) 0.0024(7)
C12 0.0183(10) 0.0265(12) 0.0439(15) -0.0108(11) 0.0108(10) -0.0012(9)
C13 0.0213(10) 0.0221(10) 0.0220(10) 0.0005(8) 0.0072(8) 0.0052(8)
C14 0.0204(10) 0.0330(12) 0.0275(11) -0.0146(10) -0.0071(8) 0.0103(9)
C15 0.0480(18) 0.071(2) 0.0257(13) -0.0208(14) -0.0091(12) 0.0371(17)
C16 0.0217(11) 0.0211(11) 0.0553(18) -0.0083(11) 0.0025(11) 0.0002(9)
C21 0.0169(9) 0.0178(9) 0.0195(9) 0.0029(7) -0.0034(7) 0.0018(7)
C22 0.0255(12) 0.0251(11) 0.0264(11) 0.0044(9) -0.0105(9) 0.0006(9)
C23 0.0434(16) 0.0357(14) 0.0183(11) -0.0012(10) -0.0128(10) 0.0003(12)
C24 0.0423(15) 0.0335(13) 0.0146(10) -0.0017(9) -0.0010(9) 0.0040(11)
C25 0.0243(11) 0.0230(10) 0.0149(8) 0.0020(7) 0.0020(8) 0.0045(8)
C31 0.0243(11) 0.0219(10) 0.0193(10) 0.0035(8) 0.0072(8) 0.0041(8)
C32 0.0240(12) 0.0454(16) 0.0352(14) 0.0071(12) 0.0137(10) 0.0098(11)
C33 0.0159(10) 0.0276(11) 0.0366(13) 0.0027(10) 0.0074(9) -0.0009(9)
C34 0.0177(11) 0.0571(19) 0.0382(15) -0.0066(13) -0.0041(10) 0.0123(12)
C35 0.0187(14) 0.105(4) 0.081(3) -0.023(3) -0.0085(16) 0.0126(17)
C36 0.0456(19) 0.0522(19) 0.056(2) 0.0228(17) 0.0097(16) 0.0267(15)
O3 0.0521(14) 0.0572(15) 0.0449(13) -0.0088(12) -0.0098(11) 0.0176(12)
C41 0.067(2) 0.0308(14) 0.0466(18) 0.0045(13) -0.0180(18) -0.0044(16)
C42 0.0442(17) 0.0434(17) 0.0425(17) -0.0017(14) -0.0006(14) 0.0023(14)
C43 0.063(2) 0.0268(13) 0.0372(15) -0.0032(11) -0.0158(14) -0.0007(13)
C44 0.055(2) 0.066(2) 0.0331(15) -0.0024(16) -0.0025(15) -0.0046(18)

loop_
_atom_type_symbol
_atom_type_description
_atom_type_scat_dispersion_real
_atom_type_scat_dispersion_imag
_atom_type_scat_source
C C 0.0033 0.0016 'International Tables Vol C Tables 4.2.6.8 and 6.1.1.4'
H H 0.0000 0.0000 'International Tables Vol C Tables 4.2.6.8 and 6.1.1.4'
N N 0.0061 0.0033 'International Tables Vol C Tables 4.2.6.8 and 6.1.1.4'
O O 0.0106 0.0060 'International Tables Vol C Tables 4.2.6.8 and 6.1.1.4'
Cl Cl 0.1484 0.1585 'International Tables Vol C Tables 4.2.6.8 and 6.1.1.4'
V V 0.3005 0.5294 'International Tables Vol C Tables 4.2.6.8 and 6.1.1.4'

loop_
_geom_angle_atom_site_label_1
_geom_angle_atom_site_label_2
_geom_angle_atom_site_label_3
_geom_angle
_geom_angle_site_symmetry_1
_geom_angle_site_symmetry_3
_geom_angle_publ_flag
N2 V1 N3 74.71(8) . . ?
N2 V1 N1 74.54(7) . . ?
N3 V1 N1 149.12(8) . . ?
N2 V1 Cl2 176.41(6) . . ?
N3 V1 Cl2 105.35(6) . . ?
N1 V1 Cl2 105.52(6) . . ?
N2 V1 Cl1 86.25(5) . . ?
N3 V1 Cl1 86.16(6) . . ?
N1 V1 Cl1 89.14(5) . . ?
Cl2 V1 Cl1 97.33(3) . . ?
N2 V1 Cl3 83.90(5) . . ?
N3 V1 Cl3 91.26(6) . . ?
N1 V1 Cl3 88.22(5) . . ?
Cl2 V1 Cl3 92.51(3) . . ?
Cl1 V1 Cl3 170.16(3) . . ?
C11 N1 C13 107.87(18) . . ?
C11 N1 V1 115.19(14) . . ?
C13 N1 V1 136.83(15) . . ?
C25 N2 C21 120.7(2) . . ?
C25 N2 V1 119.60(15) . . ?
C21 N2 V1 119.63(15) . . ?
C31 N3 C33 107.4(2) . . ?
C31 N3 V1 115.01(16) . . ?
C33 N3 V1 136.55(17) . . ?
C11 O1 C12 105.45(19) . . ?
C31 O2 C32 105.3(2) . . ?
N1 C11 O1 119.0(2) . . ?
N1 C11 C21 120.29(19) . . ?
O1 C11 C21 120.7(2) . . ?
O1 C12 C13 104.89(18) . . ?
O1 C12 H12A 110.8 . . ?
C13 C12 H12A 110.8 . . ?
O1 C12 H12B 110.8 . . ?
C13 C12 H12B 110.8 . . ?
H12A C12 H12B 108.8 . . ?
N1 C13 C14 111.62(19) . . ?
N1 C13 C12 102.76(19) . . ?
C14 C13 C12 115.2(2) . . ?
N1 C13 H13A 109.0 . . ?
C14 C13 H13A 109.0 . . ?
C12 C13 H13A 109.0 . . ?
C16 C14 C13 113.7(2) . . ?
C16 C14 C15 110.6(2) . . ?
C13 C14 C15 110.0(3) . . ?
C16 C14 H14A 107.4 . . ?
C13 C14 H14A 107.4 . . ?
C15 C14 H14A 107.4 . . ?
C14 C15 H15A 109.5 . . ?
C14 C15 H15B 109.5 . . ?
H15A C15 H15B 109.5 . . ?
C14 C15 H15C 109.5 . . ?
H15A C15 H15C 109.5 . . ?
H15B C15 H15C 109.5 . . ?
C14 C16 H16A 109.5 . . ?
C14 C16 H16B 109.5 . . ?
H16A C16 H16B 109.5 . . ?
C14 C16 H16C 109.5 . . ?
H16A C16 H16C 109.5 . . ?
H16B C16 H16C 109.5 . . ?
N2 C21 C22 121.5(2) . . ?
N2 C21 C11 110.29(19) . . ?
C22 C21 C11 128.2(2) . . ?
C23 C22 C21 117.5(2) . . ?
C23 C22 H22A 121.2 . . ?
C21 C22 H22A 121.2 . . ?
C24 C23 C22 121.2(2) . . ?
C24 C23 H23A 119.4 . . ?
C22 C23 H23A 119.4 . . ?
C23 C24 C25 117.3(2) . . ?
C23 C24 H24A 121.4 . . ?
C25 C24 H24A 121.4 . . ?
N2 C25 C24 121.8(2) . . ?
N2 C25 C31 110.0(2) . . ?
C24 C25 C31 128.2(2) . . ?
N3 C31 O2 119.0(2) . . ?
N3 C31 C25 120.5(2) . . ?
O2 C31 C25 120.3(2) . . ?
O2 C32 C33 104.75(19) . . ?
O2 C32 H32A 110.8 . . ?
C33 C32 H32A 110.8 . . ?
O2 C32 H32B 110.8 . . ?
C33 C32 H32B 110.8 . . ?
H32A C32 H32B 108.9 . . ?
N3 C33 C34 113.0(2) . . ?
N3 C33 C32 102.6(2) . . ?
C34 C33 C32 115.6(2) . . ?
N3 C33 H33A 108.4 . . ?
C34 C33 H33A 108.4 . . ?
C32 C33 H33A 108.4 . . ?
C36 C34 C33 113.3(3) . . ?
C36 C34 C35 111.1(3) . . ?
C33 C34 C35 108.6(3) . . ?
C36 C34 H34A 107.9 . . ?
C33 C34 H34A 107.9 . . ?
C35 C34 H34A 107.9 . . ?
C34 C35 H35A 109.5 . . ?
C34 C35 H35B 109.5 . . ?
H35A C35 H35B 109.5 . . ?
C34 C35 H35C 109.5 . . ?
H35A C35 H35C 109.5 . . ?
H35B C35 H35C 109.5 . . ?
C34 C36 H36A 109.5 . . ?
C34 C36 H36B 109.5 . . ?
H36A C36 H36B 109.5 . . ?
C34 C36 H36C 109.5 . . ?
H36A C36 H36C 109.5 . . ?
H36B C36 H36C 109.5 . . ?
C41 O3 C44 104.3(3) . . ?
O3 C41 C42 105.0(3) . . ?
O3 C41 H41A 110.8 . . ?
C42 C41 H41A 110.8 . . ?
O3 C41 H41B 110.8 . . ?
C42 C41 H41B 110.8 . . ?
H41A C41 H41B 108.8 . . ?
C41 C42 C43 103.8(3) . . ?
C41 C42 H42A 111.0 . . ?
C43 C42 H42A 111.0 . . ?
C41 C42 H42B 111.0 . . ?
C43 C42 H42B 111.0 . . ?
H42A C42 H42B 109.0 . . ?
C44 C43 C42 103.6(3) . . ?
C44 C43 H43A 111.0 . . ?
C42 C43 H43A 111.0 . . ?
C44 C43 H43B 111.0 . . ?
C42 C43 H43B 111.0 . . ?
H43A C43 H43B 109.0 . . ?
O3 C44 C43 105.7(3) . . ?
O3 C44 H44A 110.6 . . ?
C43 C44 H44A 110.6 . . ?
O3 C44 H44B 110.6 . . ?
C43 C44 H44B 110.6 . . ?
H44A C44 H44B 108.7 . . ?

loop_
_geom_bond_atom_site_label_1
_geom_bond_atom_site_label_2
_geom_bond_distance
_geom_bond_site_symmetry_2
_geom_bond_publ_flag
V1 N2 2.1160(19) . ?
V1 N3 2.1388(19) . ?
V1 N1 2.1423(18) . ?
V1 Cl2 2.2467(7) . ?
V1 Cl1 2.3452(7) . ?
V1 Cl3 2.3500(6) . ?
N1 C11 1.281(3) . ?
N1 C13 1.482(3) . ?
N2 C25 1.333(3) . ?
N2 C21 1.335(3) . ?
N3 C31 1.279(3) . ?
N3 C33 1.484(3) . ?
O1 C11 1.334(3) . ?
O1 C12 1.474(3) . ?
O2 C31 1.330(3) . ?
O2 C32 1.472(4) . ?
C11 C21 1.465(3) . ?
C12 C13 1.547(4) . ?
C12 H12A 0.9900 . ?
C12 H12B 0.9900 . ?
C13 C14 1.524(3) . ?
C13 H13A 1.0000 . ?
C14 C16 1.517(4) . ?
C14 C15 1.526(4) . ?
C14 H14A 1.0000 . ?
C15 H15A 0.9800 . ?
C15 H15B 0.9800 . ?
C15 H15C 0.9800 . ?
C16 H16A 0.9800 . ?
C16 H16B 0.9800 . ?
C16 H16C 0.9800 . ?
C21 C22 1.389(3) . ?
C22 C23 1.388(4) . ?
C22 H22A 0.9500 . ?
C23 C24 1.387(4) . ?
C23 H23A 0.9500 . ?
C24 C25 1.391(3) . ?
C24 H24A 0.9500 . ?
C25 C31 1.471(3) . ?
C32 C33 1.537(4) . ?
C32 H32A 0.9900 . ?
C32 H32B 0.9900 . ?
C33 C34 1.520(4) . ?
C33 H33A 1.0000 . ?
C34 C36 1.507(5) . ?
C34 C35 1.541(4) . ?
C34 H34A 1.0000 . ?
C35 H35A 0.9800 . ?
C35 H35B 0.9800 . ?
C35 H35C 0.9800 . ?
C36 H36A 0.9800 . ?
C36 H36B 0.9800 . ?
C36 H36C 0.9800 . ?
O3 C41 1.420(5) . ?
O3 C44 1.421(5) . ?
C41 C42 1.503(5) . ?
C41 H41A 0.9900 . ?
C41 H41B 0.9900 . ?
C42 C43 1.529(5) . ?
C42 H42A 0.9900 . ?
C42 H42B 0.9900 . ?
C43 C44 1.512(5) . ?
C43 H43A 0.9900 . ?
C43 H43B 0.9900 . ?
C44 H44A 0.9900 . ?
C44 H44B 0.9900 . ?

loop_
_geom_torsion_atom_site_label_1
_geom_torsion_atom_site_label_2
_geom_torsion_atom_site_label_3
_geom_torsion_atom_site_label_4
_geom_torsion
_geom_torsion_site_symmetry_1
_geom_torsion_site_symmetry_2
_geom_torsion_site_symmetry_3
_geom_torsion_site_symmetry_4
_geom_torsion_publ_flag
C13 N1 C11 O1 0.6(3) . . . . ?
V1 N1 C11 O1 177.53(15) . . . . ?
C13 N1 C11 C21 -179.15(19) . . . . ?
V1 N1 C11 C21 -2.2(3) . . . . ?
C12 O1 C11 N1 -1.4(3) . . . . ?
C12 O1 C11 C21 178.3(2) . . . . ?
C11 O1 C12 C13 1.5(2) . . . . ?
C11 N1 C13 C14 -123.5(2) . . . . ?
V1 N1 C13 C14 60.5(3) . . . . ?
C11 N1 C13 C12 0.5(2) . . . . ?
V1 N1 C13 C12 -175.46(17) . . . . ?
O1 C12 C13 N1 -1.2(2) . . . . ?
O1 C12 C13 C14 120.4(2) . . . . ?
N1 C13 C14 C16 63.2(3) . . . . ?
C12 C13 C14 C16 -53.5(3) . . . . ?
N1 C13 C14 C15 -172.1(2) . . . . ?
C12 C13 C14 C15 71.2(3) . . . . ?
C25 N2 C21 C22 -0.1(3) . . . . ?
V1 N2 C21 C22 -178.02(17) . . . . ?
C25 N2 C21 C11 179.47(19) . . . . ?
V1 N2 C21 C11 1.6(2) . . . . ?
N1 C11 C21 N2 0.5(3) . . . . ?
O1 C11 C21 N2 -179.25(19) . . . . ?
N1 C11 C21 C22 -180.0(2) . . . . ?
O1 C11 C21 C22 0.3(4) . . . . ?
N2 C21 C22 C23 0.6(4) . . . . ?
C11 C21 C22 C23 -179.0(2) . . . . ?
C21 C22 C23 C24 -0.3(4) . . . . ?
C22 C23 C24 C25 -0.4(4) . . . . ?
C21 N2 C25 C24 -0.6(3) . . . . ?
V1 N2 C25 C24 177.25(18) . . . . ?
C21 N2 C25 C31 177.60(19) . . . . ?
V1 N2 C25 C31 -4.5(2) . . . . ?
C23 C24 C25 N2 0.9(4) . . . . ?
C23 C24 C25 C31 -177.0(2) . . . . ?
C33 N3 C31 O2 3.6(3) . . . . ?
V1 N3 C31 O2 174.03(17) . . . . ?
C33 N3 C31 C25 -172.6(2) . . . . ?
V1 N3 C31 C25 -2.2(3) . . . . ?
C32 O2 C31 N3 2.8(3) . . . . ?
C32 O2 C31 C25 179.0(2) . . . . ?
N2 C25 C31 N3 4.4(3) . . . . ?
C24 C25 C31 N3 -177.5(2) . . . . ?
N2 C25 C31 O2 -171.8(2) . . . . ?
C24 C25 C31 O2 6.3(4) . . . . ?
C31 O2 C32 C33 -7.6(3) . . . . ?
C31 N3 C33 C34 -133.2(2) . . . . ?
V1 N3 C33 C34 59.5(3) . . . . ?
C31 N3 C33 C32 -8.0(3) . . . . ?
V1 N3 C33 C32 -175.28(18) . . . . ?
O2 C32 C33 N3 9.3(3) . . . . ?
O2 C32 C33 C34 132.8(2) . . . . ?
N3 C33 C34 C36 55.8(3) . . . . ?
C32 C33 C34 C36 -62.0(3) . . . . ?
N3 C33 C34 C35 179.7(3) . . . . ?
C32 C33 C34 C35 61.9(4) . . . . ?
C44 O3 C41 C42 42.2(3) . . . . ?
O3 C41 C42 C43 -27.6(3) . . . . ?
C41 C42 C43 C44 3.8(3) . . . . ?
C41 O3 C44 C43 -39.7(3) . . . . ?
C42 C43 C44 O3 21.3(4) . . . . ?
